data_4342170
loop_
_publ_author_name
'Castro, Goretti'
'Bastida, Rufina'
'Mac\'ias, Alejandro'
'P\'erez-Lourido, Paulo'
'Platas-Iglesias, Carlos'
'Valencia, Laura'

_publ_section_title
;
 Lanthanide(III) Complexation with an Amide Derived Pyridinophane.
;
_journal_issue 4
_journal_name_full 'Inorganic chemistry'
_journal_page_first 1671
_journal_page_last 1683
_journal_paper_doi 10.1021/ic502653r
_journal_volume 54
_journal_year 2015
_chemical_formula_sum 'C27 H35 N12 O13 Sm'
_chemical_formula_weight 886.02
_chemical_name_systematic
;
 ?
;
_space_group_IT_number 15
_symmetry_cell_setting monoclinic
_symmetry_space_group_name_Hall '-C 2yc'
_symmetry_space_group_name_H-M 'C 1 2/c 1'
_atom_sites_solution_hydrogens geom
_atom_sites_solution_primary direct
_atom_sites_solution_secondary difmap
_audit_creation_method SHELXL-97
_cell_angle_alpha 90.00
_cell_angle_beta 92.6060(10)
_cell_angle_gamma 90.00
_cell_formula_units_Z 8
_cell_length_a 19.4481(13)
_cell_length_b 16.8664(11)
_cell_length_c 21.0896(14)
_cell_measurement_temperature 293(2)
_cell_volume 6910.6(8)
_computing_cell_refinement 'BRUKER Smart'
_computing_data_collection 'BRUKER Smart'
_computing_data_reduction 'BRUKER Shelxtl'
_computing_molecular_graphics 'ORTEP-3 for Windows (Farrugia, 1997)'
_computing_publication_material 'WinGX pulication routines (Farrugia, 1999)'
_computing_structure_refinement 'SHELXL-97 (Sheldrick, 1997)'
_computing_structure_solution 'SHELXS-97 (Sheldrick, 1997)'
_diffrn_ambient_temperature 293(2)
_diffrn_measured_fraction_theta_full 0.998
_diffrn_measured_fraction_theta_max 0.998
_diffrn_measurement_device_type 'BRUKER Smart CCD-1000'
_diffrn_measurement_method 'omega scans'
_diffrn_radiation_monochromator graphite
_diffrn_radiation_source 'fine-focus sealed tube'
_diffrn_radiation_type MoK\a
_diffrn_radiation_wavelength 0.71073
_diffrn_reflns_av_R_equivalents 0.0281
_diffrn_reflns_av_sigmaI/netI 0.0226
_diffrn_reflns_limit_h_max 23
_diffrn_reflns_limit_h_min -22
_diffrn_reflns_limit_k_max 20
_diffrn_reflns_limit_k_min -19
_diffrn_reflns_limit_l_max 25
_diffrn_reflns_limit_l_min -24
_diffrn_reflns_number 26066
_diffrn_reflns_theta_full 25.04
_diffrn_reflns_theta_max 25.04
_diffrn_reflns_theta_min 1.60
_exptl_absorpt_coefficient_mu 1.782
_exptl_absorpt_correction_T_max 0.7885
_exptl_absorpt_correction_T_min 0.4635
_exptl_absorpt_correction_type empirical
_exptl_absorpt_process_details sadabs
_exptl_crystal_colour colourless
_exptl_crystal_density_diffrn 1.703
_exptl_crystal_density_method 'not measured'
_exptl_crystal_description prism
_exptl_crystal_F_000 3576
_exptl_crystal_size_max 0.51
_exptl_crystal_size_mid 0.29
_exptl_crystal_size_min 0.14
_refine_diff_density_max 0.968
_refine_diff_density_min -0.414
_refine_diff_density_rms 0.076
_refine_ls_extinction_method none
_refine_ls_goodness_of_fit_ref 1.081
_refine_ls_hydrogen_treatment mixed
_refine_ls_matrix_type full
_refine_ls_number_parameters 519
_refine_ls_number_reflns 6101
_refine_ls_number_restraints 0
_refine_ls_restrained_S_all 1.081
_refine_ls_R_factor_all 0.0408
_refine_ls_R_factor_gt 0.0300
_refine_ls_shift/su_max 0.002
_refine_ls_shift/su_mean 0.000
_refine_ls_structure_factor_coef Fsqd
_refine_ls_weighting_details 'calc w=1/[\s^2^(Fo^2^)+(0.0385P)^2^+17.9256P] where P=(Fo^2^+2Fc^2^)/3'
_refine_ls_weighting_scheme calc
_refine_ls_wR_factor_gt 0.0753
_refine_ls_wR_factor_ref 0.0841
_reflns_number_gt 5057
_reflns_number_total 6101
_reflns_threshold_expression >2sigma(I)
_cod_data_source_file ic502653r_si_002.cif
_cod_data_source_block Sm-TPPTAM
_cod_depositor_comments
;
The following automatic conversions were performed:

'_symmetry_cell_setting' value 'Monoclinic' changed to 'monoclinic'
according to
/usr/data/users/saulius/crontab/automatic-downloads/rss-feeds/ACS/lib/dictionaries/cif_core.dic
dictionary named 'cif_core.dic' version 2.4.2 from 2011-04-26.

Automatic conversion script
Id: cif_fix_values 3008 2015-01-20 13:52:24Z robertas 

 Adding full bibliography for 4342165--4342179.cif.
;
_cod_original_sg_symbol_H-M C2/c
_cod_database_code 4342170

loop_
_symmetry_equiv_pos_as_xyz
'x, y, z'
'-x, y, -z+1/2'
'x+1/2, y+1/2, z'
'-x+1/2, y+1/2, -z+1/2'
'-x, -y, -z'
'x, -y, z-1/2'
'-x+1/2, -y+1/2, -z'
'x+1/2, -y+1/2, z-1/2'

loop_
_atom_site_label
_atom_site_type_symbol
_atom_site_fract_x
_atom_site_fract_y
_atom_site_fract_z
_atom_site_U_iso_or_equiv
_atom_site_adp_type
_atom_site_occupancy
_atom_site_symmetry_multiplicity
_atom_site_calc_flag
_atom_site_refinement_flags
Sm1 Sm 0.753922(9) 0.107801(11) 0.625160(9) 0.04034(8) Uani 1 1 d .
C1 C 0.6734(2) 0.2862(3) 0.6676(2) 0.0552(10) Uani 1 1 d .
C2 C 0.6622(3) 0.3640(3) 0.6855(3) 0.0748(14) Uani 1 1 d .
H2 H 0.6182 0.3855 0.6821 0.090 Uiso 1 1 calc R
C3 C 0.7168(3) 0.4092(3) 0.7083(3) 0.0806(16) Uani 1 1 d .
H3 H 0.7108 0.4622 0.7188 0.097 Uiso 1 1 calc R
C4 C 0.7803(3) 0.3743(3) 0.7151(3) 0.0736(14) Uani 1 1 d .
H4 H 0.8180 0.4033 0.7309 0.088 Uiso 1 1 calc R
C5 C 0.7880(2) 0.2963(3) 0.6985(2) 0.0579(11) Uani 1 1 d .
C6 C 0.8532(2) 0.2508(3) 0.7146(2) 0.0665(13) Uani 1 1 d .
H6A H 0.8915 0.2876 0.7188 0.080 Uiso 1 1 calc R
H6B H 0.8491 0.2244 0.7551 0.080 Uiso 1 1 calc R
C7 C 0.8926(2) 0.2325(3) 0.6089(2) 0.0605(11) Uani 1 1 d .
H7A H 0.9345 0.2613 0.6203 0.073 Uiso 1 1 calc R
H7B H 0.8582 0.2705 0.5937 0.073 Uiso 1 1 calc R
C8 C 0.9061(2) 0.1747(3) 0.5575(2) 0.0539(10) Uani 1 1 d .
C9 C 0.9601(2) 0.1821(3) 0.5177(3) 0.0730(14) Uani 1 1 d .
H9 H 0.9889 0.2261 0.5206 0.088 Uiso 1 1 calc R
C10 C 0.9710(3) 0.1241(4) 0.4738(3) 0.0801(16) Uani 1 1 d .
H10 H 1.0061 0.1292 0.4456 0.096 Uiso 1 1 calc R
C11 C 0.9294(3) 0.0584(4) 0.4721(2) 0.0694(13) Uani 1 1 d .
H11 H 0.9361 0.0184 0.4427 0.083 Uiso 1 1 calc R
C12 C 0.8779(2) 0.0524(3) 0.5143(2) 0.0541(10) Uani 1 1 d .
C13 C 0.8390(2) -0.0229(3) 0.5231(2) 0.0645(12) Uani 1 1 d .
H13A H 0.8416 -0.0552 0.4853 0.077 Uiso 1 1 calc R
H13B H 0.8603 -0.0523 0.5584 0.077 Uiso 1 1 calc R
C14 C 0.7309(3) 0.0184(4) 0.4762(2) 0.0869(18) Uani 1 1 d .
H14A H 0.7284 -0.0255 0.4464 0.104 Uiso 1 1 calc R
H14B H 0.7579 0.0601 0.4577 0.104 Uiso 1 1 calc R
C15 C 0.6593(2) 0.0489(3) 0.4858(2) 0.0630(12) Uani 1 1 d .
C16 C 0.6091(3) 0.0501(3) 0.4370(3) 0.0761(15) Uani 1 1 d .
H16 H 0.6187 0.0330 0.3964 0.091 Uiso 1 1 calc R
C17 C 0.5446(3) 0.0773(3) 0.4504(3) 0.0791(16) Uani 1 1 d .
H17 H 0.5103 0.0811 0.4183 0.095 Uiso 1 1 calc R
C18 C 0.5312(2) 0.0988(3) 0.5111(3) 0.0684(14) Uani 1 1 d .
H18 H 0.4875 0.1159 0.5208 0.082 Uiso 1 1 calc R
C19 C 0.5829(2) 0.0948(2) 0.5575(2) 0.0560(11) Uani 1 1 d .
C20 C 0.5710(2) 0.1039(3) 0.6267(2) 0.0605(12) Uani 1 1 d .
H20A H 0.5273 0.1303 0.6318 0.073 Uiso 1 1 calc R
H20B H 0.5685 0.0519 0.6460 0.073 Uiso 1 1 calc R
C21 C 0.6169(2) 0.2343(3) 0.6410(2) 0.0601(11) Uani 1 1 d .
H21A H 0.5733 0.2529 0.6558 0.072 Uiso 1 1 calc R
H21B H 0.6150 0.2381 0.5951 0.072 Uiso 1 1 calc R
C22 C 0.9215(2) 0.1358(3) 0.6911(2) 0.0611(12) Uani 1 1 d .
H22A H 0.9269 0.1428 0.7367 0.073 Uiso 1 1 calc R
H22B H 0.9649 0.1491 0.6729 0.073 Uiso 1 1 calc R
C23 C 0.9050(2) 0.0503(3) 0.67697(19) 0.0571(11) Uani 1 1 d .
C24 C 0.7350(3) -0.0817(3) 0.5602(3) 0.0874(18) Uani 1 1 d .
H24A H 0.7718 -0.1171 0.5744 0.105 Uiso 1 1 calc R
H24B H 0.7092 -0.1077 0.5257 0.105 Uiso 1 1 calc R
C25 C 0.6884(2) -0.0689(3) 0.6136(3) 0.0638(12) Uani 1 1 d .
C26 C 0.6221(2) 0.1392(3) 0.7295(2) 0.0697(13) Uani 1 1 d .
H26A H 0.5945 0.0925 0.7371 0.084 Uiso 1 1 calc R
H26B H 0.5988 0.1845 0.7470 0.084 Uiso 1 1 calc R
C27 C 0.6908(2) 0.1297(3) 0.7637(2) 0.0615(12) Uani 1 1 d .
N1 N 0.73587(17) 0.2525(2) 0.67295(16) 0.0509(8) Uani 1 1 d .
N2 N 0.86782(17) 0.1912(2) 0.66577(16) 0.0512(8) Uani 1 1 d .
N3 N 0.86456(17) 0.1111(2) 0.55474(16) 0.0488(8) Uani 1 1 d .
N4 N 0.76574(17) -0.0082(2) 0.53575(18) 0.0588(9) Uani 1 1 d .
N5 N 0.64749(17) 0.0736(2) 0.54426(17) 0.0534(8) Uani 1 1 d .
N6 N 0.62673(17) 0.1505(2) 0.65966(17) 0.0528(8) Uani 1 1 d .
N7 N 0.9585(3) 0.0016(4) 0.6766(2) 0.0793(14) Uani 1 1 d .
N8 N 0.6384(3) -0.1215(4) 0.6191(4) 0.0869(16) Uani 1 1 d .
N9 N 0.6934(3) 0.1430(4) 0.8255(2) 0.0969(18) Uani 1 1 d .
O1 O 0.84502(14) 0.02639(17) 0.66881(13) 0.0552(7) Uani 1 1 d .
O2 O 0.69761(15) -0.01351(18) 0.65112(15) 0.0601(8) Uani 1 1 d .
O3 O 0.74252(16) 0.10663(19) 0.73695(14) 0.0609(8) Uani 1 1 d .
N1N N 0.7457(4) 0.2716(4) 0.5137(3) 0.0500(17) Uani 0.50 1 d P
O1N O 0.7388(4) 0.2180(6) 0.5424(4) 0.054(3) Uiso 0.50 1 d P
O2N O 0.7421(5) 0.3273(6) 0.5501(5) 0.106(3) Uiso 0.50 1 d P
O3N O 0.7402(5) 0.2009(5) 0.5320(5) 0.059(3) Uiso 0.50 1 d P
N2N N 0.8820(3) 0.1259(6) 0.8649(3) 0.111(2) Uani 1 1 d .
O4N O 0.8986(3) 0.0644(4) 0.8405(3) 0.144(2) Uani 1 1 d .
O5N O 0.9205(3) 0.1843(5) 0.8578(3) 0.157(2) Uani 1 1 d .
O6N O 0.8291(3) 0.1376(5) 0.8923(3) 0.161(3) Uani 1 1 d .
N3N N 0.9239(3) 0.2111(4) 1.1413(4) 0.111(2) Uani 1 1 d .
O7N O 0.8845(4) 0.1740(5) 1.1079(4) 0.202(4) Uani 1 1 d .
O8N O 0.9262(3) 0.2834(3) 1.1268(4) 0.166(3) Uani 1 1 d .
O9N O 0.9648(4) 0.1743(5) 1.1816(4) 0.169(3) Uani 1 1 d .
N4N N 1.0000 0.4233(5) 0.7500 0.0759(17) Uani 1 2 d S
O10N O 0.9515(8) 0.4269(11) 0.7785(11) 0.154(7) Uani 0.50 1 d P
O11N O 0.9860(9) 0.3838(10) 0.7949(7) 0.146(6) Uani 0.50 1 d P
O12N O 0.9560(11) 0.4603(12) 0.7219(10) 0.213(8) Uani 0.50 1 d P
O1W O 0.6315(4) -0.2346(4) 0.5130(4) 0.210(4) Uani 1 1 d .
H8N H 0.639(5) -0.169(6) 0.585(5) 0.19(4) Uiso 1 1 d .
H7N H 0.998(3) 0.018(4) 0.677(3) 0.09(2) Uiso 1 1 d .
H7M H 0.945(3) -0.051(4) 0.672(3) 0.081(19) Uiso 1 1 d .
H8M H 0.615(3) -0.114(3) 0.644(3) 0.060(19) Uiso 1 1 d .
H9N H 0.734(4) 0.144(4) 0.852(4) 0.12(2) Uiso 1 1 d .
H9M H 0.649(4) 0.165(5) 0.842(3) 0.14(3) Uiso 1 1 d .

loop_
_atom_site_aniso_label
_atom_site_aniso_U_11
_atom_site_aniso_U_22
_atom_site_aniso_U_33
_atom_site_aniso_U_23
_atom_site_aniso_U_13
_atom_site_aniso_U_12
Sm1 0.03894(12) 0.04216(13) 0.03977(12) 0.00553(8) 0.00030(8) 0.00381(8)
C1 0.051(2) 0.054(3) 0.059(3) -0.006(2) -0.0035(19) 0.012(2)
C2 0.071(3) 0.066(3) 0.086(4) -0.018(3) -0.007(3) 0.022(3)
C3 0.087(4) 0.059(3) 0.095(4) -0.030(3) -0.006(3) 0.010(3)
C4 0.075(3) 0.065(3) 0.079(3) -0.030(3) -0.010(3) -0.001(3)
C5 0.057(3) 0.061(3) 0.054(2) -0.013(2) -0.009(2) 0.005(2)
C6 0.054(3) 0.076(3) 0.067(3) -0.026(3) -0.016(2) 0.011(2)
C7 0.049(2) 0.053(3) 0.080(3) 0.002(2) 0.003(2) -0.006(2)
C8 0.046(2) 0.061(3) 0.056(2) 0.011(2) 0.0041(18) 0.001(2)
C9 0.056(3) 0.073(3) 0.091(4) 0.021(3) 0.017(3) -0.001(2)
C10 0.068(3) 0.102(4) 0.073(3) 0.022(3) 0.030(3) 0.014(3)
C11 0.064(3) 0.093(4) 0.053(3) -0.001(3) 0.015(2) 0.011(3)
C12 0.047(2) 0.069(3) 0.046(2) 0.001(2) 0.0024(18) 0.009(2)
C13 0.058(3) 0.068(3) 0.068(3) -0.021(2) 0.011(2) 0.007(2)
C14 0.068(3) 0.138(5) 0.054(3) -0.027(3) -0.007(2) 0.001(3)
C15 0.057(3) 0.072(3) 0.059(3) -0.002(2) -0.010(2) -0.008(2)
C16 0.077(4) 0.085(4) 0.064(3) -0.002(3) -0.017(3) -0.015(3)
C17 0.070(3) 0.064(3) 0.099(4) 0.011(3) -0.037(3) -0.014(3)
C18 0.051(3) 0.056(3) 0.096(4) 0.010(3) -0.019(3) -0.006(2)
C19 0.044(2) 0.041(2) 0.082(3) 0.007(2) -0.011(2) -0.0043(18)
C20 0.038(2) 0.055(3) 0.088(3) 0.006(2) 0.004(2) 0.0020(19)
C21 0.048(2) 0.055(3) 0.077(3) -0.004(2) -0.006(2) 0.013(2)
C22 0.048(2) 0.080(3) 0.054(3) -0.004(2) -0.0114(19) 0.010(2)
C23 0.050(3) 0.079(3) 0.041(2) 0.004(2) -0.0055(18) 0.024(2)
C24 0.063(3) 0.056(3) 0.145(6) -0.028(3) 0.016(3) -0.008(2)
C25 0.045(2) 0.051(3) 0.095(4) 0.015(3) -0.004(2) 0.003(2)
C26 0.056(3) 0.090(4) 0.065(3) 0.003(3) 0.018(2) 0.010(3)
C27 0.061(3) 0.071(3) 0.053(3) 0.009(2) 0.011(2) 0.012(2)
N1 0.0511(19) 0.053(2) 0.0481(19) -0.0043(16) -0.0053(15) 0.0085(16)
N2 0.0447(18) 0.057(2) 0.0506(19) -0.0042(16) -0.0083(15) 0.0055(16)
N3 0.0443(18) 0.058(2) 0.0438(18) 0.0053(16) 0.0032(14) 0.0008(16)
N4 0.0471(19) 0.064(2) 0.065(2) -0.0130(19) 0.0022(17) -0.0009(17)
N5 0.048(2) 0.053(2) 0.059(2) 0.0038(17) -0.0055(16) -0.0025(16)
N6 0.0428(18) 0.056(2) 0.059(2) 0.0067(17) 0.0021(15) 0.0073(16)
N7 0.058(3) 0.092(4) 0.086(3) -0.021(3) -0.016(2) 0.027(3)
N8 0.064(3) 0.080(4) 0.116(5) 0.005(3) 0.004(3) -0.021(3)
N9 0.080(3) 0.157(5) 0.054(3) -0.001(3) 0.009(2) 0.036(4)
O1 0.0492(17) 0.0588(18) 0.0577(17) 0.0122(14) 0.0024(13) 0.0135(14)
O2 0.0587(18) 0.0490(17) 0.073(2) 0.0139(16) 0.0035(15) -0.0005(14)
O3 0.0556(18) 0.081(2) 0.0465(16) 0.0121(15) 0.0081(14) 0.0207(15)
N1N 0.070(4) 0.043(5) 0.038(5) 0.010(3) 0.000(4) 0.001(4)
N2N 0.068(4) 0.177(8) 0.088(4) 0.048(5) -0.011(3) 0.001(5)
O4N 0.131(5) 0.145(6) 0.153(6) 0.050(5) -0.016(4) 0.008(4)
O5N 0.091(4) 0.217(8) 0.164(6) -0.011(5) 0.010(4) 0.000(4)
O6N 0.075(3) 0.304(9) 0.103(4) 0.074(5) 0.012(3) 0.006(4)
N3N 0.081(4) 0.102(5) 0.156(6) -0.055(5) 0.053(4) -0.029(4)
O7N 0.142(5) 0.174(7) 0.289(10) -0.100(7) 0.002(6) -0.062(5)
O8N 0.129(4) 0.082(3) 0.299(9) -0.040(4) 0.127(5) -0.027(3)
O9N 0.137(5) 0.208(8) 0.163(6) 0.019(6) 0.007(5) -0.055(5)
N4N 0.061(4) 0.081(5) 0.085(5) 0.000 0.000(4) 0.000
O10N 0.088(9) 0.174(16) 0.208(19) -0.053(14) 0.085(12) -0.018(9)
O11N 0.127(12) 0.219(18) 0.094(7) 0.059(10) 0.026(8) 0.000(11)
O12N 0.191(16) 0.25(2) 0.194(17) 0.029(15) -0.041(13) 0.098(15)
O1W 0.221(8) 0.130(5) 0.276(9) -0.059(6) -0.013(7) -0.055(5)

loop_
_atom_type_symbol
_atom_type_description
_atom_type_scat_dispersion_real
_atom_type_scat_dispersion_imag
_atom_type_scat_source
C C 0.0033 0.0016 'International Tables Vol C Tables 4.2.6.8 and 6.1.1.4'
H H 0.0000 0.0000 'International Tables Vol C Tables 4.2.6.8 and 6.1.1.4'
N N 0.0061 0.0033 'International Tables Vol C Tables 4.2.6.8 and 6.1.1.4'
O O 0.0106 0.0060 'International Tables Vol C Tables 4.2.6.8 and 6.1.1.4'
Sm Sm -0.1638 3.4418 'International Tables Vol C Tables 4.2.6.8 and 6.1.1.4'

loop_
_geom_angle_atom_site_label_1
_geom_angle_atom_site_label_2
_geom_angle_atom_site_label_3
_geom_angle
_geom_angle_site_symmetry_1
_geom_angle_site_symmetry_3
O3 Sm1 O1 73.42(10) . .
O3 Sm1 O2 72.67(11) . .
O1 Sm1 O2 76.12(10) . .
O3 Sm1 O3N 140.1(2) . .
O1 Sm1 O3N 135.1(2) . .
O2 Sm1 O3N 132.6(2) . .
O3 Sm1 O1N 132.0(2) . .
O1 Sm1 O1N 137.7(2) . .
O2 Sm1 O1N 137.5(2) . .
O3N Sm1 O1N 8.2(3) . .
O3 Sm1 N3 131.71(10) . .
O1 Sm1 N3 67.96(10) . .
O2 Sm1 N3 122.24(11) . .
O3N Sm1 N3 67.2(2) . .
O1N Sm1 N3 71.1(2) . .
O3 Sm1 N1 67.27(11) . .
O1 Sm1 N1 119.16(10) . .
O2 Sm1 N1 128.69(11) . .
O3N Sm1 N1 73.4(2) . .
O1N Sm1 N1 65.2(2) . .
N3 Sm1 N1 108.29(11) . .
O3 Sm1 N5 121.62(11) . .
O1 Sm1 N5 131.09(11) . .
O2 Sm1 N5 67.32(11) . .
O3N Sm1 N5 65.6(2) . .
O1N Sm1 N5 70.2(2) . .
N3 Sm1 N5 105.58(11) . .
N1 Sm1 N5 109.00(11) . .
O3 Sm1 N6 66.93(10) . .
O1 Sm1 N6 135.95(10) . .
O2 Sm1 N6 74.50(11) . .
O3N Sm1 N6 88.7(2) . .
O1N Sm1 N6 84.9(2) . .
N3 Sm1 N6 155.94(10) . .
N1 Sm1 N6 61.20(11) . .
N5 Sm1 N6 62.64(11) . .
O3 Sm1 N2 78.70(11) . .
O1 Sm1 N2 66.33(11) . .
O2 Sm1 N2 137.85(10) . .
O3N Sm1 N2 88.8(2) . .
O1N Sm1 N2 84.6(2) . .
N3 Sm1 N2 60.03(10) . .
N1 Sm1 N2 61.92(10) . .
N5 Sm1 N2 154.39(11) . .
N6 Sm1 N2 121.16(11) . .
O3 Sm1 N4 133.82(12) . .
O1 Sm1 N4 76.75(11) . .
O2 Sm1 N4 66.43(11) . .
O3N Sm1 N4 85.3(2) . .
O1N Sm1 N4 93.5(2) . .
N3 Sm1 N4 62.38(11) . .
N1 Sm1 N4 158.60(11) . .
N5 Sm1 N4 59.63(11) . .
N6 Sm1 N4 118.82(11) . .
N2 Sm1 N4 119.52(10) . .
N1 C1 C2 122.1(4) . .
N1 C1 C21 115.6(4) . .
C2 C1 C21 122.3(4) . .
C3 C2 C1 119.4(5) . .
C3 C2 H2 120.3 . .
C1 C2 H2 120.3 . .
C4 C3 C2 118.5(5) . .
C4 C3 H3 120.8 . .
C2 C3 H3 120.8 . .
C3 C4 C5 119.6(5) . .
C3 C4 H4 120.2 . .
C5 C4 H4 120.2 . .
N1 C5 C4 122.6(4) . .
N1 C5 C6 115.0(4) . .
C4 C5 C6 122.1(4) . .
N2 C6 C5 112.1(3) . .
N2 C6 H6A 109.2 . .
C5 C6 H6A 109.2 . .
N2 C6 H6B 109.2 . .
C5 C6 H6B 109.2 . .
H6A C6 H6B 107.9 . .
N2 C7 C8 110.7(4) . .
N2 C7 H7A 109.5 . .
C8 C7 H7A 109.5 . .
N2 C7 H7B 109.5 . .
C8 C7 H7B 109.5 . .
H7A C7 H7B 108.1 . .
N3 C8 C9 121.3(5) . .
N3 C8 C7 115.4(4) . .
C9 C8 C7 123.2(4) . .
C10 C9 C8 119.5(5) . .
C10 C9 H9 120.3 . .
C8 C9 H9 120.3 . .
C9 C10 C11 119.1(5) . .
C9 C10 H10 120.5 . .
C11 C10 H10 120.5 . .
C10 C11 C12 119.3(5) . .
C10 C11 H11 120.4 . .
C12 C11 H11 120.4 . .
N3 C12 C11 121.7(5) . .
N3 C12 C13 115.7(4) . .
C11 C12 C13 122.2(4) . .
N4 C13 C12 112.1(4) . .
N4 C13 H13A 109.2 . .
C12 C13 H13A 109.2 . .
N4 C13 H13B 109.2 . .
C12 C13 H13B 109.2 . .
H13A C13 H13B 107.9 . .
N4 C14 C15 112.4(4) . .
N4 C14 H14A 109.1 . .
C15 C14 H14A 109.1 . .
N4 C14 H14B 109.1 . .
C15 C14 H14B 109.1 . .
H14A C14 H14B 107.8 . .
N5 C15 C16 122.5(5) . .
N5 C15 C14 115.5(4) . .
C16 C15 C14 122.0(5) . .
C17 C16 C15 118.1(5) . .
C17 C16 H16 121.0 . .
C15 C16 H16 121.0 . .
C18 C17 C16 119.6(5) . .
C18 C17 H17 120.2 . .
C16 C17 H17 120.2 . .
C17 C18 C19 119.4(5) . .
C17 C18 H18 120.3 . .
C19 C18 H18 120.3 . .
N5 C19 C18 121.6(5) . .
N5 C19 C20 114.6(4) . .
C18 C19 C20 123.4(4) . .
N6 C20 C19 111.7(3) . .
N6 C20 H20A 109.3 . .
C19 C20 H20A 109.3 . .
N6 C20 H20B 109.3 . .
C19 C20 H20B 109.3 . .
H20A C20 H20B 107.9 . .
N6 C21 C1 112.1(3) . .
N6 C21 H21A 109.2 . .
C1 C21 H21A 109.2 . .
N6 C21 H21B 109.2 . .
C1 C21 H21B 109.2 . .
H21A C21 H21B 107.9 . .
N2 C22 C23 113.2(3) . .
N2 C22 H22A 108.9 . .
C23 C22 H22A 108.9 . .
N2 C22 H22B 108.9 . .
C23 C22 H22B 108.9 . .
H22A C22 H22B 107.8 . .
O1 C23 N7 122.1(5) . .
O1 C23 C22 122.0(4) . .
N7 C23 C22 115.8(5) . .
N4 C24 C25 114.3(4) . .
N4 C24 H24A 108.7 . .
C25 C24 H24A 108.7 . .
N4 C24 H24B 108.7 . .
C25 C24 H24B 108.7 . .
H24A C24 H24B 107.6 . .
O2 C25 N8 122.5(6) . .
O2 C25 C24 121.2(4) . .
N8 C25 C24 116.2(6) . .
N6 C26 C27 113.3(4) . .
N6 C26 H26A 108.9 . .
C27 C26 H26A 108.9 . .
N6 C26 H26B 108.9 . .
C27 C26 H26B 108.9 . .
H26A C26 H26B 107.7 . .
O3 C27 N9 120.5(5) . .
O3 C27 C26 122.7(4) . .
N9 C27 C26 116.7(4) . .
C1 N1 C5 117.7(4) . .
C1 N1 Sm1 119.3(3) . .
C5 N1 Sm1 122.8(3) . .
C6 N2 C22 109.4(3) . .
C6 N2 C7 108.8(4) . .
C22 N2 C7 109.7(3) . .
C6 N2 Sm1 113.0(3) . .
C22 N2 Sm1 109.7(3) . .
C7 N2 Sm1 106.1(2) . .
C12 N3 C8 119.0(4) . .
C12 N3 Sm1 121.5(3) . .
C8 N3 Sm1 119.4(3) . .
C14 N4 C24 112.1(4) . .
C14 N4 C13 107.9(4) . .
C24 N4 C13 109.2(4) . .
C14 N4 Sm1 108.7(3) . .
C24 N4 Sm1 108.1(3) . .
C13 N4 Sm1 110.8(3) . .
C15 N5 C19 118.5(4) . .
C15 N5 Sm1 119.7(3) . .
C19 N5 Sm1 120.7(3) . .
C21 N6 C20 107.3(3) . .
C21 N6 C26 111.8(4) . .
C20 N6 C26 108.7(4) . .
C21 N6 Sm1 107.0(2) . .
C20 N6 Sm1 112.9(3) . .
C26 N6 Sm1 109.2(2) . .
C23 N7 H7N 122(4) . .
C23 N7 H7M 111(3) . .
H7N N7 H7M 127(6) . .
C25 N8 H8N 114(5) . .
C25 N8 H8M 116(5) . .
H8N N8 H8M 130(7) . .
C27 N9 H9N 125(4) . .
C27 N9 H9M 114(4) . .
H9N N9 H9M 120(6) . .
C23 O1 Sm1 122.9(3) . .
C25 O2 Sm1 123.8(3) . .
C27 O3 Sm1 124.3(3) . .
N1N N1N O1N 74.6(10) 7_656 .
N1N N1N O3N 74.6(10) 7_656 7_656
O1N N1N O3N 149.2(10) . 7_656
N1N N1N O2N 173.0(14) 7_656 .
O1N N1N O2N 106.0(9) . .
O3N N1N O2N 104.3(9) 7_656 .
N1N N1N O1N 58.1(7) 7_656 7_656
O1N N1N O1N 132.8(7) . 7_656
O3N N1N O1N 16.6(7) 7_656 7_656
O2N N1N O1N 120.9(10) . 7_656
N1N N1N O3N 58.7(8) 7_656 .
O1N N1N O3N 16.0(7) . .
O3N N1N O3N 133.3(7) 7_656 .
O2N N1N O3N 122.0(9) . .
O1N N1N O3N 116.8(7) 7_656 .
N1N O1N N1N 47.2(7) . 7_656
N1N O1N Sm1 163.8(8) . .
N1N O1N Sm1 136.4(7) 7_656 .
N1N O3N N1N 46.7(7) 7_656 .
N1N O3N Sm1 155.7(8) 7_656 .
N1N O3N Sm1 145.3(7) . .
O4N N2N O6N 126.1(10) . .
O4N N2N O5N 116.9(8) . .
O6N N2N O5N 116.9(9) . .
O7N N3N O8N 113.1(10) . .
O7N N3N O9N 119.7(9) . .
O8N N3N O9N 126.5(8) . .
O10N N4N O10N 174(2) 2_756 .
O10N N4N O12N 69.1(12) 2_756 2_756
O10N N4N O12N 107.5(13) . 2_756
O10N N4N O12N 107.5(13) 2_756 .
O10N N4N O12N 69.1(12) . .
O12N N4N O12N 117(2) 2_756 .
O10N N4N O11N 52.5(11) 2_756 2_756
O10N N4N O11N 131.9(11) . 2_756
O12N N4N O11N 119.9(12) 2_756 2_756
O12N N4N O11N 94.7(13) . 2_756
O10N N4N O11N 131.9(11) 2_756 .
O10N N4N O11N 52.5(11) . .
O12N N4N O11N 94.7(13) 2_756 .
O12N N4N O11N 119.9(12) . .
O11N N4N O11N 112.5(19) 2_756 .
O11N O10N N4N 66.6(12) . .
O11N O10N O12N 122.1(19) . .
N4N O10N O12N 57.3(11) . .
O10N O11N N4N 60.9(12) . .
O10N O11N O12N 80.1(17) . 2_756
N4N O11N O12N 42.5(8) . 2_756
N4N O12N O10N 53.5(8) . .
N4N O12N O11N 42.8(7) . 2_756
O10N O12N O11N 86.4(12) . 2_756

loop_
_geom_bond_atom_site_label_1
_geom_bond_atom_site_label_2
_geom_bond_distance
_geom_bond_site_symmetry_2
Sm1 O3 2.378(3) .
Sm1 O1 2.392(3) .
Sm1 O2 2.396(3) .
Sm1 O3N 2.519(10) .
Sm1 O1N 2.558(9) .
Sm1 N3 2.670(3) .
Sm1 N1 2.670(3) .
Sm1 N5 2.685(3) .
Sm1 N6 2.707(3) .
Sm1 N2 2.728(3) .
Sm1 N4 2.734(4) .
C1 N1 1.341(5) .
C1 C2 1.386(6) .
C1 C21 1.495(6) .
C2 C3 1.376(8) .
C2 H2 0.9300 .
C3 C4 1.370(7) .
C3 H3 0.9300 .
C4 C5 1.371(6) .
C4 H4 0.9300 .
C5 N1 1.347(5) .
C5 C6 1.507(6) .
C6 N2 1.477(5) .
C6 H6A 0.9700 .
C6 H6B 0.9700 .
C7 N2 1.486(6) .
C7 C8 1.490(6) .
C7 H7A 0.9700 .
C7 H7B 0.9700 .
C8 N3 1.342(5) .
C8 C9 1.380(6) .
C9 C10 1.370(8) .
C9 H9 0.9300 .
C10 C11 1.371(8) .
C10 H10 0.9300 .
C11 C12 1.373(6) .
C11 H11 0.9300 .
C12 N3 1.341(5) .
C12 C13 1.494(7) .
C13 N4 1.482(5) .
C13 H13A 0.9700 .
C13 H13B 0.9700 .
C14 N4 1.470(6) .
C14 C15 1.507(7) .
C14 H14A 0.9700 .
C14 H14B 0.9700 .
C15 N5 1.332(6) .
C15 C16 1.385(6) .
C16 C17 1.378(8) .
C16 H16 0.9300 .
C17 C18 1.366(8) .
C17 H17 0.9300 .
C18 C19 1.372(6) .
C18 H18 0.9300 .
C19 N5 1.348(6) .
C19 C20 1.495(7) .
C20 N6 1.485(6) .
C20 H20A 0.9700 .
C20 H20B 0.9700 .
C21 N6 1.478(6) .
C21 H21A 0.9700 .
C21 H21B 0.9700 .
C22 N2 1.481(5) .
C22 C23 1.504(7) .
C22 H22A 0.9700 .
C22 H22B 0.9700 .
C23 O1 1.239(5) .
C23 N7 1.326(6) .
C24 N4 1.479(7) .
C24 C25 1.493(8) .
C24 H24A 0.9700 .
C24 H24B 0.9700 .
C25 O2 1.231(6) .
C25 N8 1.325(7) .
C26 N6 1.493(6) .
C26 C27 1.497(7) .
C26 H26A 0.9700 .
C26 H26B 0.9700 .
C27 O3 1.237(5) .
C27 N9 1.322(6) .
N7 H7N 0.82(6) .
N7 H7M 0.93(6) .
N8 H8N 1.07(10) .
N8 H8M 0.73(5) .
N9 H9N 0.95(7) .
N9 H9M 1.01(8) .
N1N N1N 0.950(13) 7_656
N1N O1N 1.099(9) .
N1N O3N 1.116(10) 7_656
N1N O2N 1.216(10) .
N1N O1N 1.247(12) 7_656
N1N O3N 1.260(13) .
O1N N1N 1.247(12) 7_656
O3N N1N 1.116(10) 7_656
N2N O4N 1.208(9) .
N2N O6N 1.219(8) .
N2N O5N 1.251(9) .
N3N O7N 1.195(8) .
N3N O8N 1.260(8) .
N3N O9N 1.295(9) .
N4N O10N 1.142(12) 2_756
N4N O10N 1.142(12) .
N4N O12N 1.195(14) 2_756
N4N O12N 1.195(14) .
N4N O11N 1.200(13) 2_756
N4N O11N 1.200(13) .
O10N O11N 1.04(2) .
O10N O12N 1.33(2) .
O11N O12N 1.76(3) 2_756
O12N O11N 1.76(3) 2_756

loop_
_geom_torsion_atom_site_label_1
_geom_torsion_atom_site_label_2
_geom_torsion_atom_site_label_3
_geom_torsion_atom_site_label_4
_geom_torsion
_geom_torsion_site_symmetry_1
_geom_torsion_site_symmetry_4
N1 C1 C2 C3 1.4(8) . .
C21 C1 C2 C3 -178.5(5) . .
C1 C2 C3 C4 -2.8(9) . .
C2 C3 C4 C5 0.8(9) . .
C3 C4 C5 N1 2.9(8) . .
C3 C4 C5 C6 -169.9(5) . .
N1 C5 C6 N2 39.7(6) . .
C4 C5 C6 N2 -147.0(5) . .
N2 C7 C8 N3 33.1(5) . .
N2 C7 C8 C9 -142.8(4) . .
N3 C8 C9 C10 1.0(7) . .
C7 C8 C9 C10 176.6(5) . .
C8 C9 C10 C11 -2.4(8) . .
C9 C10 C11 C12 0.0(8) . .
C10 C11 C12 N3 3.9(7) . .
C10 C11 C12 C13 -168.8(5) . .
N3 C12 C13 N4 42.3(5) . .
C11 C12 C13 N4 -144.6(4) . .
N4 C14 C15 N5 22.9(7) . .
N4 C14 C15 C16 -156.4(5) . .
N5 C15 C16 C17 -0.6(8) . .
C14 C15 C16 C17 178.6(5) . .
C15 C16 C17 C18 -2.9(8) . .
C16 C17 C18 C19 1.7(8) . .
C17 C18 C19 N5 3.0(7) . .
C17 C18 C19 C20 -169.6(4) . .
N5 C19 C20 N6 46.3(5) . .
C18 C19 C20 N6 -140.6(4) . .
N1 C1 C21 N6 33.6(6) . .
C2 C1 C21 N6 -146.5(5) . .
N2 C22 C23 O1 -26.7(6) . .
N2 C22 C23 N7 156.2(4) . .
N4 C24 C25 O2 -30.2(7) . .
N4 C24 C25 N8 151.7(5) . .
N6 C26 C27 O3 -23.3(7) . .
N6 C26 C27 N9 160.5(5) . .
C2 C1 N1 C5 2.1(7) . .
C21 C1 N1 C5 -178.0(4) . .
C2 C1 N1 Sm1 -173.3(4) . .
C21 C1 N1 Sm1 6.6(5) . .
C4 C5 N1 C1 -4.3(7) . .
C6 C5 N1 C1 168.9(4) . .
C4 C5 N1 Sm1 170.9(4) . .
C6 C5 N1 Sm1 -15.8(5) . .
O3 Sm1 N1 C1 -100.8(3) . .
O1 Sm1 N1 C1 -154.8(3) . .
O2 Sm1 N1 C1 -59.4(3) . .
O3N Sm1 N1 C1 72.4(4) . .
O1N Sm1 N1 C1 72.7(4) . .
N3 Sm1 N1 C1 130.8(3) . .
N5 Sm1 N1 C1 16.4(3) . .
N6 Sm1 N1 C1 -25.6(3) . .
N2 Sm1 N1 C1 170.2(3) . .
N4 Sm1 N1 C1 70.4(4) . .
O3 Sm1 N1 C5 84.0(3) . .
O1 Sm1 N1 C5 30.0(4) . .
O2 Sm1 N1 C5 125.5(3) . .
O3N Sm1 N1 C5 -102.8(4) . .
O1N Sm1 N1 C5 -102.5(4) . .
N3 Sm1 N1 C5 -44.4(3) . .
N5 Sm1 N1 C5 -158.8(3) . .
N6 Sm1 N1 C5 159.3(4) . .
N2 Sm1 N1 C5 -5.0(3) . .
N4 Sm1 N1 C5 -104.7(4) . .
C5 C6 N2 C22 -166.1(4) . .
C5 C6 N2 C7 74.0(5) . .
C5 C6 N2 Sm1 -43.5(5) . .
C23 C22 N2 C6 135.1(4) . .
C23 C22 N2 C7 -105.5(4) . .
C23 C22 N2 Sm1 10.6(4) . .
C8 C7 N2 C6 -178.4(3) . .
C8 C7 N2 C22 61.9(4) . .
C8 C7 N2 Sm1 -56.5(4) . .
O3 Sm1 N2 C6 -44.9(3) . .
O1 Sm1 N2 C6 -121.6(3) . .
O2 Sm1 N2 C6 -92.6(3) . .
O3N Sm1 N2 C6 96.9(4) . .
O1N Sm1 N2 C6 89.8(3) . .
N3 Sm1 N2 C6 161.1(3) . .
N1 Sm1 N2 C6 25.2(3) . .
N5 Sm1 N2 C6 100.2(4) . .
N6 Sm1 N2 C6 9.1(3) . .
N4 Sm1 N2 C6 -179.2(3) . .
O3 Sm1 N2 C22 77.5(3) . .
O1 Sm1 N2 C22 0.8(3) . .
O2 Sm1 N2 C22 29.8(3) . .
O3N Sm1 N2 C22 -140.7(3) . .
O1N Sm1 N2 C22 -147.8(3) . .
N3 Sm1 N2 C22 -76.5(3) . .
N1 Sm1 N2 C22 147.6(3) . .
N5 Sm1 N2 C22 -137.4(3) . .
N6 Sm1 N2 C22 131.5(3) . .
N4 Sm1 N2 C22 -56.8(3) . .
O3 Sm1 N2 C7 -164.1(3) . .
O1 Sm1 N2 C7 119.2(3) . .
O2 Sm1 N2 C7 148.2(2) . .
O3N Sm1 N2 C7 -22.3(3) . .
O1N Sm1 N2 C7 -29.3(3) . .
N3 Sm1 N2 C7 41.9(2) . .
N1 Sm1 N2 C7 -94.0(3) . .
N5 Sm1 N2 C7 -19.0(4) . .
N6 Sm1 N2 C7 -110.1(3) . .
N4 Sm1 N2 C7 61.6(3) . .
C11 C12 N3 C8 -5.4(6) . .
C13 C12 N3 C8 167.8(4) . .
C11 C12 N3 Sm1 171.4(3) . .
C13 C12 N3 Sm1 -15.4(5) . .
C9 C8 N3 C12 2.9(6) . .
C7 C8 N3 C12 -173.1(4) . .
C9 C8 N3 Sm1 -173.9(3) . .
C7 C8 N3 Sm1 10.1(5) . .
O3 Sm1 N3 C12 118.8(3) . .
O1 Sm1 N3 C12 79.5(3) . .
O2 Sm1 N3 C12 23.6(3) . .
O3N Sm1 N3 C12 -103.5(4) . .
O1N Sm1 N3 C12 -111.2(4) . .
N1 Sm1 N3 C12 -165.7(3) . .
N5 Sm1 N3 C12 -49.1(3) . .
N6 Sm1 N3 C12 -106.0(4) . .
N2 Sm1 N3 C12 154.0(3) . .
N4 Sm1 N3 C12 -6.7(3) . .
O3 Sm1 N3 C8 -64.4(3) . .
O1 Sm1 N3 C8 -103.8(3) . .
O2 Sm1 N3 C8 -159.6(3) . .
O3N Sm1 N3 C8 73.3(4) . .
O1N Sm1 N3 C8 65.5(4) . .
N1 Sm1 N3 C8 11.0(3) . .
N5 Sm1 N3 C8 127.7(3) . .
N6 Sm1 N3 C8 70.7(4) . .
N2 Sm1 N3 C8 -29.2(3) . .
N4 Sm1 N3 C8 170.1(3) . .
C15 C14 N4 C24 69.8(6) . .
C15 C14 N4 C13 -169.9(4) . .
C15 C14 N4 Sm1 -49.6(5) . .
C25 C24 N4 C14 -101.9(5) . .
C25 C24 N4 C13 138.6(5) . .
C25 C24 N4 Sm1 17.9(6) . .
C12 C13 N4 C14 72.5(5) . .
C12 C13 N4 C24 -165.5(4) . .
C12 C13 N4 Sm1 -46.5(4) . .
O3 Sm1 N4 C14 146.1(3) . .
O1 Sm1 N4 C14 -163.1(3) . .
O2 Sm1 N4 C14 116.4(3) . .
O3N Sm1 N4 C14 -24.6(4) . .
O1N Sm1 N4 C14 -24.7(4) . .
N3 Sm1 N4 C14 -91.3(3) . .
N1 Sm1 N4 C14 -22.7(5) . .
N5 Sm1 N4 C14 39.9(3) . .
N6 Sm1 N4 C14 61.4(3) . .
N2 Sm1 N4 C14 -110.5(3) . .
O3 Sm1 N4 C24 24.2(4) . .
O1 Sm1 N4 C24 75.0(3) . .
O2 Sm1 N4 C24 -5.5(3) . .
O3N Sm1 N4 C24 -146.5(4) . .
O1N Sm1 N4 C24 -146.6(4) . .
N3 Sm1 N4 C24 146.8(3) . .
N1 Sm1 N4 C24 -144.6(3) . .
N5 Sm1 N4 C24 -82.0(3) . .
N6 Sm1 N4 C24 -60.5(3) . .
N2 Sm1 N4 C24 127.6(3) . .
O3 Sm1 N4 C13 -95.5(3) . .
O1 Sm1 N4 C13 -44.7(3) . .
O2 Sm1 N4 C13 -125.1(3) . .
O3N Sm1 N4 C13 93.9(4) . .
O1N Sm1 N4 C13 93.7(4) . .
N3 Sm1 N4 C13 27.1(3) . .
N1 Sm1 N4 C13 95.7(4) . .
N5 Sm1 N4 C13 158.3(3) . .
N6 Sm1 N4 C13 179.8(3) . .
N2 Sm1 N4 C13 7.9(3) . .
C16 C15 N5 C19 5.2(7) . .
C14 C15 N5 C19 -174.1(4) . .
C16 C15 N5 Sm1 -162.6(4) . .
C14 C15 N5 Sm1 18.1(6) . .
C18 C19 N5 C15 -6.4(6) . .
C20 C19 N5 C15 166.8(4) . .
C18 C19 N5 Sm1 161.3(3) . .
C20 C19 N5 Sm1 -25.5(5) . .
O3 Sm1 N5 C15 -157.5(3) . .
O1 Sm1 N5 C15 -62.3(4) . .
O2 Sm1 N5 C15 -107.1(4) . .
O3N Sm1 N5 C15 67.3(4) . .
O1N Sm1 N5 C15 74.6(4) . .
N3 Sm1 N5 C15 11.9(4) . .
N1 Sm1 N5 C15 128.0(3) . .
N6 Sm1 N5 C15 169.2(4) . .
N2 Sm1 N5 C15 63.7(5) . .
N4 Sm1 N5 C15 -32.0(3) . .
O3 Sm1 N5 C19 34.9(3) . .
O1 Sm1 N5 C19 130.2(3) . .
O2 Sm1 N5 C19 85.4(3) . .
O3N Sm1 N5 C19 -100.3(4) . .
O1N Sm1 N5 C19 -93.0(4) . .
N3 Sm1 N5 C19 -155.7(3) . .
N1 Sm1 N5 C19 -39.6(3) . .
N6 Sm1 N5 C19 1.7(3) . .
N2 Sm1 N5 C19 -103.9(4) . .
N4 Sm1 N5 C19 160.5(3) . .
C1 C21 N6 C20 -175.6(4) . .
C1 C21 N6 C26 65.3(5) . .
C1 C21 N6 Sm1 -54.2(4) . .
C19 C20 N6 C21 73.8(4) . .
C19 C20 N6 C26 -165.1(4) . .
C19 C20 N6 Sm1 -43.8(4) . .
C27 C26 N6 C21 -102.5(5) . .
C27 C26 N6 C20 139.2(4) . .
C27 C26 N6 Sm1 15.6(5) . .
O3 Sm1 N6 C21 114.8(3) . .
O1 Sm1 N6 C21 142.4(2) . .
O2 Sm1 N6 C21 -167.8(3) . .
O3N Sm1 N6 C21 -32.6(3) . .
O1N Sm1 N6 C21 -25.4(3) . .
N3 Sm1 N6 C21 -30.3(4) . .
N1 Sm1 N6 C21 39.0(3) . .
N5 Sm1 N6 C21 -95.7(3) . .
N2 Sm1 N6 C21 55.2(3) . .
N4 Sm1 N6 C21 -116.5(3) . .
O3 Sm1 N6 C20 -127.3(3) . .
O1 Sm1 N6 C20 -99.8(3) . .
O2 Sm1 N6 C20 -49.9(3) . .
O3N Sm1 N6 C20 85.2(3) . .
O1N Sm1 N6 C20 92.5(3) . .
N3 Sm1 N6 C20 87.5(4) . .
N1 Sm1 N6 C20 156.9(3) . .
N5 Sm1 N6 C20 22.2(3) . .
N2 Sm1 N6 C20 173.1(3) . .
N4 Sm1 N6 C20 1.3(3) . .
O3 Sm1 N6 C26 -6.4(3) . .
O1 Sm1 N6 C26 21.2(4) . .
O2 Sm1 N6 C26 71.1(3) . .
O3N Sm1 N6 C26 -153.8(4) . .
O1N Sm1 N6 C26 -146.5(4) . .
N3 Sm1 N6 C26 -151.5(3) . .
N1 Sm1 N6 C26 -82.2(3) . .
N5 Sm1 N6 C26 143.2(3) . .
N2 Sm1 N6 C26 -65.9(3) . .
N4 Sm1 N6 C26 122.3(3) . .
N7 C23 O1 Sm1 -152.7(4) . .
C22 C23 O1 Sm1 30.3(5) . .
O3 Sm1 O1 C23 -100.7(3) . .
O2 Sm1 O1 C23 -176.4(3) . .
O3N Sm1 O1 C23 45.8(5) . .
O1N Sm1 O1 C23 34.6(5) . .
N3 Sm1 O1 C23 49.7(3) . .
N1 Sm1 O1 C23 -49.6(3) . .
N5 Sm1 O1 C23 141.5(3) . .
N6 Sm1 O1 C23 -127.1(3) . .
N2 Sm1 O1 C23 -16.0(3) . .
N4 Sm1 O1 C23 115.0(3) . .
N8 C25 O2 Sm1 -155.5(4) . .
C24 C25 O2 Sm1 26.5(6) . .
O3 Sm1 O2 C25 -168.7(4) . .
O1 Sm1 O2 C25 -92.0(3) . .
O3N Sm1 O2 C25 47.8(5) . .
O1N Sm1 O2 C25 57.1(5) . .
N3 Sm1 O2 C25 -39.8(4) . .
N1 Sm1 O2 C25 151.5(3) . .
N5 Sm1 O2 C25 54.8(3) . .
N6 Sm1 O2 C25 121.2(3) . .
N2 Sm1 O2 C25 -119.3(3) . .
N4 Sm1 O2 C25 -10.7(3) . .
N9 C27 O3 Sm1 -165.7(4) . .
C26 C27 O3 Sm1 18.2(7) . .
O1 Sm1 O3 C27 -166.1(4) . .
O2 Sm1 O3 C27 -85.9(4) . .
O3N Sm1 O3 C27 51.2(5) . .
O1N Sm1 O3 C27 53.4(5) . .
N3 Sm1 O3 C27 156.1(4) . .
N1 Sm1 O3 C27 61.4(4) . .
N5 Sm1 O3 C27 -37.6(4) . .
N6 Sm1 O3 C27 -5.7(4) . .
N2 Sm1 O3 C27 125.5(4) . .
N4 Sm1 O3 C27 -114.2(4) . .
O3N N1N O1N N1N -3.5(18) 7_656 7_656
O2N N1N O1N N1N -172.8(15) . 7_656
O1N N1N O1N N1N 0.000(3) 7_656 7_656
O3N N1N O1N N1N 6(3) . 7_656
N1N N1N O1N Sm1 111(3) 7_656 .
O3N N1N O1N Sm1 107(3) 7_656 .
O2N N1N O1N Sm1 -62(3) . .
O1N N1N O1N Sm1 111(3) 7_656 .
O3N N1N O1N Sm1 116(5) . .
O3 Sm1 O1N N1N 70(3) . .
O1 Sm1 O1N N1N -45(3) . .
O2 Sm1 O1N N1N -177(3) . .
O3N Sm1 O1N N1N -120(4) . .
N3 Sm1 O1N N1N -60(3) . .
N1 Sm1 O1N N1N 62(3) . .
N5 Sm1 O1N N1N -175(3) . .
N6 Sm1 O1N N1N 123(3) . .
N2 Sm1 O1N N1N 1(3) . .
N4 Sm1 O1N N1N -119(3) . .
O3 Sm1 O1N N1N 165.0(8) . 7_656
O1 Sm1 O1N N1N 50.1(11) . 7_656
O2 Sm1 O1N N1N -82.1(10) . 7_656
O3N Sm1 O1N N1N -25(2) . 7_656
N3 Sm1 O1N N1N 35.3(9) . 7_656
N1 Sm1 O1N N1N 156.9(10) . 7_656
N5 Sm1 O1N N1N -79.9(9) . 7_656
N6 Sm1 O1N N1N -142.6(9) . 7_656
N2 Sm1 O1N N1N 95.4(9) . 7_656
N4 Sm1 O1N N1N -23.9(9) . 7_656
O1N N1N O3N N1N -173(3) . 7_656
O3N N1N O3N N1N 0.000(4) 7_656 7_656
O2N N1N O3N N1N -171.8(17) . 7_656
O1N N1N O3N N1N 1.8(9) 7_656 7_656
N1N N1N O3N Sm1 146.9(13) 7_656 .
O1N N1N O3N Sm1 -26(2) . .
O3N N1N O3N Sm1 146.9(13) 7_656 .
O2N N1N O3N Sm1 -24.9(17) . .
O1N N1N O3N Sm1 148.7(7) 7_656 .
O3 Sm1 O3N N1N 138.9(18) . 7_656
O1 Sm1 O3N N1N 14(2) . 7_656
O2 Sm1 O3N N1N -103.1(19) . 7_656
O1N Sm1 O3N N1N 127(4) . 7_656
N3 Sm1 O3N N1N 10.4(18) . 7_656
N1 Sm1 O3N N1N 129.2(19) . 7_656
N5 Sm1 O3N N1N -110.3(19) . 7_656
N6 Sm1 O3N N1N -170.6(19) . 7_656
N2 Sm1 O3N N1N 68.2(19) . 7_656
N4 Sm1 O3N N1N -51.6(19) . 7_656
O3 Sm1 O3N N1N 33.5(14) . .
O1 Sm1 O3N N1N -91.1(12) . .
O2 Sm1 O3N N1N 151.4(11) . .
O1N Sm1 O3N N1N 21.7(19) . .
N3 Sm1 O3N N1N -95.0(12) . .
N1 Sm1 O3N N1N 23.7(12) . .
N5 Sm1 O3N N1N 144.3(13) . .
N6 Sm1 O3N N1N 83.9(12) . .
N2 Sm1 O3N N1N -37.3(12) . .
N4 Sm1 O3N N1N -157.0(12) . .
O10N N4N O10N O11N -137.9(15) 2_756 .
O12N N4N O10N O11N -82.4(19) 2_756 .
O12N N4N O10N O11N 165(2) . .
O11N N4N O10N O11N 88(3) 2_756 .
O10N N4N O10N O12N 57.3(12) 2_756 .
O12N N4N O10N O12N 113(2) 2_756 .
O11N N4N O10N O12N -77(2) 2_756 .
O11N N4N O10N O12N -165(2) . .
O12N O10N O11N N4N 15(2) . .
N4N O10N O11N O12N 40.6(8) . 2_756
O12N O10N O11N O12N 56(2) . 2_756
O10N N4N O11N O10N 174(2) 2_756 .
O12N N4N O11N O10N 108.4(18) 2_756 .
O12N N4N O11N O10N -16(2) . .
O11N N4N O11N O10N -126.4(17) 2_756 .
O10N N4N O11N O12N 66(2) 2_756 2_756
O10N N4N O11N O12N -108.4(18) . 2_756
O12N N4N O11N O12N -125(2) . 2_756
O11N N4N O11N O12N 125.2(12) 2_756 2_756
O10N N4N O12N O10N -174.6(19) 2_756 .
O12N N4N O12N O10N -99.6(12) 2_756 .
O11N N4N O12N O10N 133.3(13) 2_756 .
O11N N4N O12N O10N 13.9(19) . .
O10N N4N O12N O11N 52.1(12) 2_756 2_756
O10N N4N O12N O11N -133.3(13) . 2_756
O12N N4N O12N O11N 127.1(10) 2_756 2_756
O11N N4N O12N O11N -119(2) . 2_756
O11N O10N O12N N4N -16(2) . .
O11N O10N O12N O11N 13(3) . 2_756
N4N O10N O12N O11N 29.7(8) . 2_756
